data_7026403
loop_
_publ_author_name
'Junold, Konstantin'
'Burschka, Christian'
'Bertermann, R\"udiger'
'Tacke, Reinhold'

_publ_section_title
;
 Novel neutral hexacoordinate silicon(IV) complexes with two bidentate
 monoanionic benzamidinato ligands.
;
_journal_issue 39
_journal_name_full 'Dalton transactions (Cambridge, England : 2003)'
_journal_page_first 9401
_journal_page_last 9413
_journal_paper_doi 10.1039/c0dt00391c
_journal_volume 39
_journal_year 2010
_chemical_formula_moiety 'C28 H38 N6 O2 Si'
_chemical_formula_sum 'C28 H38 N6 O2 Si'
_chemical_formula_weight 518.73
_chemical_name_systematic
;
?
;
_space_group_IT_number 13
_symmetry_cell_setting monoclinic
_symmetry_space_group_name_Hall '-P 2yc'
_symmetry_space_group_name_H-M 'P 1 2/c 1'
_atom_sites_solution_hydrogens geom
_atom_sites_solution_primary direct
_atom_sites_solution_secondary difmap
_audit_creation_method SHELXL-97
_cell_angle_alpha 90.00
_cell_angle_beta 105.75(2)
_cell_angle_gamma 90.00
_cell_formula_units_Z 2
_cell_length_a 10.2220(18)
_cell_length_b 8.1615(10)
_cell_length_c 18.248(3)
_cell_measurement_reflns_used 5000
_cell_measurement_temperature 243(2)
_cell_measurement_theta_max 26.6
_cell_measurement_theta_min 5.65
_cell_volume 1465.2(4)
_computing_cell_refinement Stoe-IPDS
_computing_data_collection Stoe-IPDS
_computing_data_reduction Stoe-IPDS
_computing_molecular_graphics Ortep/Povray
_computing_publication_material Bruker-SHELXTL
_computing_structure_refinement 'SHELXL-97 (Sheldrick, 2008)'
_computing_structure_solution 'SHELXS-97 (Sheldrick, 2008)'
_diffrn_ambient_temperature 243(2)
_diffrn_measured_fraction_theta_full 0.984
_diffrn_measured_fraction_theta_max 0.984
_diffrn_measurement_device_type Stoe-IPDS_image_plate
_diffrn_measurement_method omega_scan
_diffrn_radiation_monochromator graphite
_diffrn_radiation_source 'fine-focus sealed tube'
_diffrn_radiation_type MoK\a
_diffrn_radiation_wavelength 0.71073
_diffrn_reflns_av_R_equivalents 0.0375
_diffrn_reflns_av_sigmaI/netI 0.0266
_diffrn_reflns_limit_h_max 13
_diffrn_reflns_limit_h_min -13
_diffrn_reflns_limit_k_max 11
_diffrn_reflns_limit_k_min -11
_diffrn_reflns_limit_l_max 24
_diffrn_reflns_limit_l_min -24
_diffrn_reflns_number 20168
_diffrn_reflns_theta_full 29.10
_diffrn_reflns_theta_max 29.10
_diffrn_reflns_theta_min 3.25
_exptl_absorpt_coefficient_mu 0.114
_exptl_absorpt_correction_T_max 0.9798
_exptl_absorpt_correction_T_min 0.9001
_exptl_absorpt_correction_type multi-scan
_exptl_absorpt_process_details
;
[c.f. r.h. blessing, acta cryst. (1995), a51, 33-38]
;
_exptl_crystal_colour colorless
_exptl_crystal_density_diffrn 1.176
_exptl_crystal_density_method 'not measured'
_exptl_crystal_description block
_exptl_crystal_F_000 556
_exptl_crystal_size_max .5
_exptl_crystal_size_mid .4
_exptl_crystal_size_min .3
_refine_diff_density_max 0.295
_refine_diff_density_min -0.247
_refine_diff_density_rms 0.034
_refine_ls_extinction_method none
_refine_ls_goodness_of_fit_ref 1.069
_refine_ls_hydrogen_treatment constr
_refine_ls_matrix_type full
_refine_ls_number_parameters 172
_refine_ls_number_reflns 3869
_refine_ls_number_restraints 0
_refine_ls_restrained_S_all 1.069
_refine_ls_R_factor_all 0.0626
_refine_ls_R_factor_gt 0.0454
_refine_ls_shift/su_max 0.000
_refine_ls_shift/su_mean 0.000
_refine_ls_structure_factor_coef Fsqd
_refine_ls_weighting_details 'calc w=1/[\s^2^(Fo^2^)+(0.0678P)^2^+0.2053P] where P=(Fo^2^+2Fc^2^)/3'
_refine_ls_weighting_scheme calc
_refine_ls_wR_factor_gt 0.1236
_refine_ls_wR_factor_ref 0.1332
_reflns_number_gt 2880
_reflns_number_total 3869
_reflns_threshold_expression >2sigma(I)
_cod_data_source_file c0dt00391c.txt
_cod_data_source_block jun17iau
_cod_original_sg_symbol_H-M P2/c
_cod_database_code 7026403

loop_
_symmetry_equiv_pos_as_xyz
'x, y, z'
'-x, y, -z+1/2'
'-x, -y, -z'
'x, -y, z-1/2'

loop_
_atom_site_label
_atom_site_type_symbol
_atom_site_fract_x
_atom_site_fract_y
_atom_site_fract_z
_atom_site_U_iso_or_equiv
_atom_site_adp_type
_atom_site_occupancy
_atom_site_symmetry_multiplicity
_atom_site_calc_flag
_atom_site_refinement_flags
C1 C 0.20123(13) 0.31537(17) 0.31093(7) 0.0402(3) Uani 1 1 d .
C2 C 0.33408(14) 0.24331(18) 0.35376(8) 0.0451(3) Uani 1 1 d .
C3 C 0.3923(2) 0.1159(3) 0.32540(12) 0.0820(7) Uani 1 1 d .
H3 H 0.3480 0.0711 0.2777 0.098 Uiso 1 1 calc R
C4 C 0.5166(2) 0.0521(3) 0.36678(14) 0.0910(7) Uani 1 1 d .
H4 H 0.5552 -0.0359 0.3467 0.109 Uiso 1 1 calc R
C5 C 0.58256(17) 0.1146(2) 0.43526(11) 0.0682(5) Uani 1 1 d .
H5 H 0.6667 0.0710 0.4628 0.082 Uiso 1 1 calc R
C6 C 0.5257(2) 0.2418(3) 0.46401(11) 0.0771(6) Uani 1 1 d .
H6 H 0.5714 0.2866 0.5115 0.092 Uiso 1 1 calc R
C7 C 0.40110(19) 0.3061(3) 0.42386(10) 0.0679(5) Uani 1 1 d .
H7 H 0.3624 0.3928 0.4447 0.081 Uiso 1 1 calc R
C11 C 0.05933(16) 0.1719(2) 0.38071(8) 0.0562(4) Uani 1 1 d .
H11 H 0.1372 0.0950 0.3937 0.067 Uiso 1 1 calc R
C12 C 0.0540(3) 0.2601(4) 0.45350(10) 0.0901(7) Uani 1 1 d .
H12A H 0.1385 0.3187 0.4742 0.135 Uiso 1 1 calc R
H12B H 0.0411 0.1807 0.4905 0.135 Uiso 1 1 calc R
H12C H -0.0211 0.3372 0.4421 0.135 Uiso 1 1 calc R
C13 C -0.06939(19) 0.0721(3) 0.34760(11) 0.0714(5) Uani 1 1 d .
H13A H -0.1476 0.1444 0.3359 0.107 Uiso 1 1 calc R
H13B H -0.0794 -0.0093 0.3844 0.107 Uiso 1 1 calc R
H13C H -0.0629 0.0178 0.3014 0.107 Uiso 1 1 calc R
C8 C 0.29483(14) 0.5114(2) 0.23364(9) 0.0533(4) Uani 1 1 d .
H8 H 0.3802 0.4521 0.2577 0.064 Uiso 1 1 calc R
C9 C 0.2763(2) 0.5096(3) 0.14829(11) 0.0808(6) Uani 1 1 d .
H9A H 0.2683 0.3973 0.1302 0.121 Uiso 1 1 calc R
H9B H 0.3542 0.5608 0.1370 0.121 Uiso 1 1 calc R
H9C H 0.1946 0.5696 0.1231 0.121 Uiso 1 1 calc R
C10 C 0.30996(19) 0.6854(3) 0.26541(13) 0.0749(5) Uani 1 1 d .
H10A H 0.2258 0.7450 0.2451 0.112 Uiso 1 1 calc R
H10B H 0.3832 0.7404 0.2509 0.112 Uiso 1 1 calc R
H10C H 0.3305 0.6813 0.3205 0.112 Uiso 1 1 calc R
C14 C 0.09599(15) 0.6810(2) 0.37526(10) 0.0584(4) Uani 1 1 d .
N2 N 0.08246(11) 0.28915(15) 0.32420(6) 0.0417(3) Uani 1 1 d .
N1 N 0.18332(11) 0.42401(15) 0.25435(6) 0.0421(3) Uani 1 1 d .
N3 N 0.02818(13) 0.61062(17) 0.32424(8) 0.0557(3) Uani 1 1 d .
O O 0.16178(16) 0.7570(3) 0.42763(10) 0.1103(6) Uani 1 1 d .
Si Si 0.0000 0.45639(6) 0.2500 0.03821(15) Uani 1 2 d S

loop_
_atom_site_aniso_label
_atom_site_aniso_U_11
_atom_site_aniso_U_22
_atom_site_aniso_U_33
_atom_site_aniso_U_23
_atom_site_aniso_U_13
_atom_site_aniso_U_12
C1 0.0396(6) 0.0399(7) 0.0392(6) -0.0022(5) 0.0073(5) 0.0006(5)
C2 0.0399(6) 0.0445(8) 0.0470(7) 0.0041(6) 0.0049(5) 0.0008(5)
C3 0.0625(10) 0.0852(14) 0.0792(12) -0.0310(11) -0.0133(9) 0.0265(10)
C4 0.0670(12) 0.0839(15) 0.1030(16) -0.0246(12) -0.0098(11) 0.0329(11)
C5 0.0466(8) 0.0663(12) 0.0789(11) 0.0142(9) -0.0050(8) 0.0063(8)
C6 0.0622(10) 0.0863(14) 0.0646(10) -0.0029(10) -0.0138(8) 0.0061(10)
C7 0.0614(9) 0.0694(11) 0.0604(9) -0.0104(8) -0.0048(7) 0.0112(8)
C11 0.0527(8) 0.0645(10) 0.0480(7) 0.0167(7) 0.0078(6) -0.0067(7)
C12 0.1038(16) 0.124(2) 0.0461(9) 0.0081(11) 0.0268(10) -0.0220(14)
C13 0.0608(10) 0.0702(12) 0.0778(11) 0.0267(9) 0.0094(8) -0.0158(8)
C8 0.0384(6) 0.0599(9) 0.0646(9) 0.0146(7) 0.0191(6) 0.0028(6)
C9 0.0721(11) 0.1106(17) 0.0709(12) 0.0164(11) 0.0383(10) -0.0037(11)
C10 0.0560(9) 0.0648(12) 0.1085(15) 0.0043(11) 0.0303(10) -0.0169(8)
C14 0.0396(7) 0.0645(10) 0.0678(9) -0.0195(8) 0.0092(6) 0.0006(7)
N2 0.0401(5) 0.0469(6) 0.0363(5) 0.0032(4) 0.0073(4) -0.0027(5)
N1 0.0351(5) 0.0455(6) 0.0457(6) 0.0057(5) 0.0113(4) 0.0016(4)
N3 0.0432(6) 0.0525(8) 0.0697(8) -0.0190(6) 0.0123(6) -0.0031(5)
O 0.0707(9) 0.1458(16) 0.1003(11) -0.0655(12) -0.0007(8) -0.0132(10)
Si 0.0336(2) 0.0390(3) 0.0415(3) 0.000 0.00922(18) 0.000

loop_
_atom_type_symbol
_atom_type_description
_atom_type_scat_dispersion_real
_atom_type_scat_dispersion_imag
_atom_type_scat_source
C C 0.0033 0.0016 'International Tables Vol C Tables 4.2.6.8 and 6.1.1.4'
H H 0.0000 0.0000 'International Tables Vol C Tables 4.2.6.8 and 6.1.1.4'
N N 0.0061 0.0033 'International Tables Vol C Tables 4.2.6.8 and 6.1.1.4'
O O 0.0106 0.0060 'International Tables Vol C Tables 4.2.6.8 and 6.1.1.4'
Si Si 0.0817 0.0704 'International Tables Vol C Tables 4.2.6.8 and 6.1.1.4'

loop_
_geom_angle_atom_site_label_1
_geom_angle_atom_site_label_2
_geom_angle_atom_site_label_3
_geom_angle
_geom_angle_site_symmetry_1
_geom_angle_site_symmetry_3
N2 C1 N1 108.05(11) . .
N2 C1 C2 126.34(12) . .
N1 C1 C2 125.54(12) . .
N2 C1 Si 55.69(7) . .
N1 C1 Si 52.54(6) . .
C2 C1 Si 173.74(10) . .
C3 C2 C7 118.50(15) . .
C3 C2 C1 121.95(13) . .
C7 C2 C1 119.56(14) . .
C2 C3 C4 120.42(17) . .
C5 C4 C3 120.96(19) . .
C4 C5 C6 119.15(16) . .
C5 C6 C7 120.70(18) . .
C2 C7 C6 120.27(18) . .
N2 C11 C12 110.70(15) . .
N2 C11 C13 110.77(12) . .
C12 C11 C13 111.48(16) . .
N1 C8 C9 111.59(14) . .
N1 C8 C10 110.94(13) . .
C9 C8 C10 111.73(17) . .
N3 C14 O 177.60(19) . .
C1 N2 C11 124.41(12) . .
C1 N2 Si 90.29(8) . .
C11 N2 Si 145.25(10) . .
C1 N1 C8 124.38(11) . .
C1 N1 Si 92.99(8) . .
C8 N1 Si 138.89(10) . .
C14 N3 Si 152.66(13) . .
N3 Si N3 92.13(10) . 2
N3 Si N1 94.81(5) . 2
N3 Si N1 96.43(6) 2 2
N3 Si N1 96.43(6) . .
N3 Si N1 94.81(5) 2 .
N1 Si N1 163.78(8) 2 .
N3 Si N2 90.92(6) . .
N3 Si N2 163.18(5) 2 .
N1 Si N2 99.79(5) 2 .
N1 Si N2 68.41(5) . .
N3 Si N2 163.18(5) . 2
N3 Si N2 90.92(6) 2 2
N1 Si N2 68.41(5) 2 2
N1 Si N2 99.79(5) . 2
N2 Si N2 90.93(7) . 2
N3 Si C1 92.59(6) . .
N3 Si C1 129.25(5) 2 .
N1 Si C1 133.36(5) 2 .
N1 Si C1 34.47(5) . .
N2 Si C1 34.02(5) . .
N2 Si C1 98.25(5) 2 .
N3 Si C1 129.25(5) . 2
N3 Si C1 92.59(6) 2 2
N1 Si C1 34.47(5) 2 2
N1 Si C1 133.36(5) . 2
N2 Si C1 98.25(5) . 2
N2 Si C1 34.03(5) 2 2
C1 Si C1 121.51(7) . 2

loop_
_geom_bond_atom_site_label_1
_geom_bond_atom_site_label_2
_geom_bond_distance
_geom_bond_site_symmetry_2
C1 N2 1.3183(17) .
C1 N1 1.3353(17) .
C1 C2 1.4916(18) .
C1 Si 2.3560(14) .
C2 C3 1.368(2) .
C2 C7 1.376(2) .
C3 C4 1.391(3) .
C4 C5 1.349(3) .
C5 C6 1.362(3) .
C6 C7 1.389(2) .
C11 N2 1.4724(18) .
C11 C12 1.525(3) .
C11 C13 1.526(2) .
C8 N1 1.4779(17) .
C8 C9 1.517(2) .
C8 C10 1.526(3) .
C14 N3 1.152(2) .
C14 O 1.184(2) .
N2 Si 1.9461(12) .
N1 Si 1.8727(11) .
N3 Si 1.8141(13) .
Si N3 1.8141(13) 2
Si N1 1.8727(11) 2
Si N2 1.9461(12) 2
Si C1 2.3560(14) 2

loop_
_geom_torsion_atom_site_label_1
_geom_torsion_atom_site_label_2
_geom_torsion_atom_site_label_3
_geom_torsion_atom_site_label_4
_geom_torsion
_geom_torsion_site_symmetry_4
N2 C1 C2 C3 102.6(2) .
N1 C1 C2 C3 -80.6(2) .
Si C1 C2 C3 -150.6(8) .
N2 C1 C2 C7 -77.5(2) .
N1 C1 C2 C7 99.27(19) .
Si C1 C2 C7 29.3(10) .
C7 C2 C3 C4 -0.1(4) .
C1 C2 C3 C4 179.8(2) .
C2 C3 C4 C5 -0.4(4) .
C3 C4 C5 C6 0.2(4) .
C4 C5 C6 C7 0.4(4) .
C3 C2 C7 C6 0.7(3) .
C1 C2 C7 C6 -179.14(18) .
C5 C6 C7 C2 -0.9(3) .
N1 C1 N2 C11 177.55(13) .
C2 C1 N2 C11 -5.2(2) .
Si C1 N2 C11 -177.94(15) .
N1 C1 N2 Si -4.50(11) .
C2 C1 N2 Si 172.73(12) .
C12 C11 N2 C1 100.16(18) .
C13 C11 N2 C1 -135.66(16) .
C12 C11 N2 Si -76.2(2) .
C13 C11 N2 Si 48.0(3) .
N2 C1 N1 C8 166.47(13) .
C2 C1 N1 C8 -10.8(2) .
Si C1 N1 C8 161.78(16) .
N2 C1 N1 Si 4.69(11) .
C2 C1 N1 Si -172.58(12) .
C9 C8 N1 C1 133.93(16) .
C10 C8 N1 C1 -100.77(17) .
C9 C8 N1 Si -74.4(2) .
C10 C8 N1 Si 50.9(2) .
O C14 N3 Si 174(100) .
C14 N3 Si N3 -110.9(3) 2
C14 N3 Si N1 152.5(3) 2
C14 N3 Si N1 -15.8(3) .
C14 N3 Si N2 52.6(3) .
C14 N3 Si N2 148.9(3) 2
C14 N3 Si C1 18.6(3) .
C14 N3 Si C1 154.0(3) 2
C1 N1 Si N3 85.20(9) .
C8 N1 Si N3 -71.69(16) .
C1 N1 Si N3 177.89(9) 2
C8 N1 Si N3 21.00(16) 2
C1 N1 Si N1 -48.37(7) 2
C8 N1 Si N1 154.74(15) 2
C1 N1 Si N2 -3.25(8) .
C8 N1 Si N2 -160.13(16) .
C1 N1 Si N2 -90.35(9) 2
C8 N1 Si N2 112.77(15) 2
C8 N1 Si C1 -156.89(19) .
C1 N1 Si C1 -83.96(12) 2
C8 N1 Si C1 119.15(15) 2
C1 N2 Si N3 -93.27(9) .
C11 N2 Si N3 83.75(18) .
C1 N2 Si N3 7.2(2) 2
C11 N2 Si N3 -175.8(2) 2
C1 N2 Si N1 171.69(8) 2
C11 N2 Si N1 -11.29(18) 2
C1 N2 Si N1 3.28(8) .
C11 N2 Si N1 -179.70(19) .
C1 N2 Si N2 103.45(9) 2
C11 N2 Si N2 -79.53(17) 2
C11 N2 Si C1 177.0(2) .
C1 N2 Si C1 136.81(8) 2
C11 N2 Si C1 -46.17(18) 2
N2 C1 Si N3 87.81(9) .
N1 C1 Si N3 -97.59(9) .
C2 C1 Si N3 -23.2(9) .
N2 C1 Si N3 -177.32(9) 2
N1 C1 Si N3 -2.72(11) 2
C2 C1 Si N3 71.7(9) 2
N2 C1 Si N1 -11.29(11) 2
N1 C1 Si N1 163.31(8) 2
C2 C1 Si N1 -122.3(9) 2
N2 C1 Si N1 -174.60(13) .
C2 C1 Si N1 74.4(9) .
N1 C1 Si N2 174.60(13) .
C2 C1 Si N2 -111.0(9) .
N2 C1 Si N2 -79.31(10) 2
N1 C1 Si N2 95.30(9) 2
C2 C1 Si N2 169.7(9) 2
N2 C1 Si C1 -52.61(7) 2
N1 C1 Si C1 121.99(8) 2
C2 C1 Si C1 -163.6(9) 2
